data_7013120
loop_
_publ_author_name
'Depree, Craig V.'
'Beckmann, Udo'
'Heslop, Katie'
'Brooker, Sally'

_publ_section_title
;
 Monomeric, trimeric and polymeric assemblies of dicopper(ii) complexes
 of a triazolate-containing Schiff-base macrocycleElectronic
 supplementary information (ESI) available: Geometric data for
 complexes 1?6. See http://www.rsc.org/suppdata/dt/b3/b304658c/
;
_journal_issue 15
_journal_name_full 'Dalton Transactions'
_journal_page_first 3071
_journal_paper_doi 10.1039/b304658c
_journal_year 2003
_chemical_formula_sum 'C20 H27 Cl2 N11 O8 Pb2'
_chemical_formula_weight 1034.81
_chemical_name_systematic
;
?
;
_space_group_IT_number 14
_symmetry_cell_setting monoclinic
_symmetry_space_group_name_Hall '-P 2yn'
_symmetry_space_group_name_H-M 'P 1 21/n 1'
_atom_sites_solution_hydrogens geom
_atom_sites_solution_primary direct
_atom_sites_solution_secondary difmap
_audit_creation_method SHELXL-97
_cell_angle_alpha 90.000(5)
_cell_angle_beta 94.246(5)
_cell_angle_gamma 90.000(5)
_cell_formula_units_Z 4
_cell_length_a 12.025(5)
_cell_length_b 11.018(5)
_cell_length_c 21.943(5)
_cell_measurement_temperature 163(2)
_cell_volume 2899.3(19)
_computing_structure_refinement 'SHELXL-97 (Sheldrick, 1997)'
_computing_structure_solution 'SHELXS-97 (Sheldrick, 1990)'
_diffrn_ambient_temperature 163(2)
_diffrn_measured_fraction_theta_full 0.976
_diffrn_measured_fraction_theta_max 0.976
_diffrn_measurement_device_type 'Bruker SMART area detector'
_diffrn_radiation_monochromator graphite
_diffrn_radiation_source 'fine-focus sealed tube'
_diffrn_radiation_type MoK\a
_diffrn_radiation_wavelength 0.71069
_diffrn_reflns_av_R_equivalents 0.0342
_diffrn_reflns_av_sigmaI/netI 0.0278
_diffrn_reflns_limit_h_max 15
_diffrn_reflns_limit_h_min -15
_diffrn_reflns_limit_k_max 7
_diffrn_reflns_limit_k_min -13
_diffrn_reflns_limit_l_max 27
_diffrn_reflns_limit_l_min -27
_diffrn_reflns_number 35598
_diffrn_reflns_theta_full 26.70
_diffrn_reflns_theta_max 26.70
_diffrn_reflns_theta_min 2.00
_exptl_absorpt_coefficient_mu 11.848
_exptl_absorpt_correction_T_max 1.00
_exptl_absorpt_correction_T_min 0.80
_exptl_absorpt_correction_type Semi-empirical(SADABS)
_exptl_crystal_colour colourless
_exptl_crystal_density_diffrn 2.371
_exptl_crystal_density_method 'not measured'
_exptl_crystal_description rod
_exptl_crystal_F_000 1944
_exptl_crystal_size_max 0.60
_exptl_crystal_size_mid 0.14
_exptl_crystal_size_min 0.11
_refine_diff_density_max 3.981
_refine_diff_density_min -1.940
_refine_diff_density_rms 0.238
_refine_ls_extinction_method none
_refine_ls_goodness_of_fit_ref 1.074
_refine_ls_hydrogen_treatment mixed
_refine_ls_matrix_type full
_refine_ls_number_parameters 393
_refine_ls_number_reflns 5996
_refine_ls_number_restraints 0
_refine_ls_restrained_S_all 1.074
_refine_ls_R_factor_all 0.0491
_refine_ls_R_factor_gt 0.0379
_refine_ls_shift/su_max 0.001
_refine_ls_shift/su_mean 0.000
_refine_ls_structure_factor_coef Fsqd
_refine_ls_weighting_details 'calc w=1/[\s^2^(Fo^2^)+(0.0603P)^2^+19.1966P] where P=(Fo^2^+2Fc^2^)/3'
_refine_ls_weighting_scheme calc
_refine_ls_wR_factor_gt 0.0993
_refine_ls_wR_factor_ref 0.1044
_reflns_number_gt 5022
_reflns_number_total 5996
_reflns_threshold_expression >2sigma(I)
_cod_data_source_file b304658c.txt
_cod_data_source_block pbt
_cod_depositor_comments
;
The following automatic conversions were performed:
'_symmetry_cell_setting' value 'Monoclinic' changed to 'monoclinic'
according to '/home/saulius/struct/CIF-dictionaries/cif_core.dic'
dictionary named 'cif_core.dic' version 2.4.1 from 2010-06-29.

Automatic conversion script
Id: cif_fix_enum 1527 2010-12-29 10:47:43Z saulius 
;
_cod_original_sg_symbol_H-M P2(1)/n
_cod_database_code 7013120

loop_
_symmetry_equiv_pos_as_xyz
'x, y, z'
'-x+1/2, y+1/2, -z+1/2'
'-x, -y, -z'
'x-1/2, -y-1/2, z-1/2'

loop_
_atom_site_label
_atom_site_type_symbol
_atom_site_fract_x
_atom_site_fract_y
_atom_site_fract_z
_atom_site_U_iso_or_equiv
_atom_site_adp_type
_atom_site_occupancy
_atom_site_symmetry_multiplicity
_atom_site_calc_flag
_atom_site_refinement_flags
_atom_site_disorder_assembly
_atom_site_disorder_group
Pb1 Pb 0.43481(2) 0.04813(3) 0.380336(13) 0.01954(10) Uani 1 1 d . . .
Pb2 Pb 0.72139(2) 0.32703(3) 0.391803(13) 0.02305(10) Uani 1 1 d . . .
N1 N 0.5203(6) 0.1649(6) 0.3037(3) 0.0211(14) Uani 1 1 d . . .
N2 N 0.6047(5) 0.2466(6) 0.3074(3) 0.0201(14) Uani 1 1 d . . .
C3 C 0.5948(7) 0.3100(7) 0.2560(3) 0.0208(16) Uani 1 1 d . . .
N3 N 0.5096(5) 0.2738(6) 0.2187(3) 0.0190(13) Uani 1 1 d . . .
C5 C 0.4652(6) 0.1853(7) 0.2506(3) 0.0185(15) Uani 1 1 d . . .
C6 C 0.3587(7) 0.1242(7) 0.2363(3) 0.0215(16) Uani 1 1 d . . .
C7 C 0.3010(8) 0.1396(9) 0.1751(4) 0.033(2) Uani 1 1 d . . .
H7A H 0.2760 0.0603 0.1592 0.039 Uiso 1 1 calc R . .
H7B H 0.3523 0.1759 0.1476 0.039 Uiso 1 1 calc R . .
H7C H 0.2363 0.1929 0.1779 0.039 Uiso 1 1 calc R . .
N4 N 0.3221(6) 0.0636(6) 0.2805(3) 0.0218(14) Uani 1 1 d . . .
C8 C 0.2130(7) 0.0073(8) 0.2737(4) 0.0264(18) Uani 1 1 d . . .
H8A H 0.2174 -0.0687 0.2499 0.032 Uiso 1 1 calc R . .
H8B H 0.1599 0.0625 0.2509 0.032 Uiso 1 1 calc R . .
C9 C 0.1711(7) -0.0210(8) 0.3356(4) 0.0266(18) Uani 1 1 d . . .
H9A H 0.1018 -0.0692 0.3293 0.032 Uiso 1 1 calc R . .
H9B H 0.2272 -0.0724 0.3587 0.032 Uiso 1 1 calc R . .
C10 C 0.1479(7) 0.0868(8) 0.3738(4) 0.0237(17) Uani 1 1 d . . .
H10A H 0.0933 0.1404 0.3511 0.028 Uiso 1 1 calc R . .
H10B H 0.1153 0.0600 0.4117 0.028 Uiso 1 1 calc R . .
N5 N 0.2513(6) 0.1542(6) 0.3895(3) 0.0213(14) Uani 1 1 d . . .
C11 C 0.1474(7) 0.3365(8) 0.4174(4) 0.032(2) Uani 1 1 d . . .
H11A H 0.1095 0.3570 0.3777 0.038 Uiso 1 1 calc R . .
H11B H 0.1696 0.4113 0.4393 0.038 Uiso 1 1 calc R . .
H11C H 0.0968 0.2899 0.4415 0.038 Uiso 1 1 calc R . .
C12 C 0.2474(7) 0.2633(8) 0.4081(3) 0.0236(17) Uani 1 1 d . . .
C13 C 0.3564(7) 0.3246(7) 0.4180(3) 0.0213(16) Uani 1 1 d . . .
N6 N 0.4493(5) 0.2571(6) 0.4153(3) 0.0213(14) Uani 1 1 d . . .
N7 N 0.5333(6) 0.3382(7) 0.4185(3) 0.0259(15) Uani 1 1 d . . .
C15 C 0.4852(7) 0.4466(7) 0.4236(3) 0.0211(16) Uani 1 1 d . . .
N8 N 0.3744(6) 0.4410(6) 0.4242(3) 0.0256(15) Uani 1 1 d . . .
C16 C 0.5525(7) 0.5565(8) 0.4207(3) 0.0251(18) Uani 1 1 d . . .
C17 C 0.4994(8) 0.6763(8) 0.4279(4) 0.033(2) Uani 1 1 d . . .
H17A H 0.5428 0.7231 0.4593 0.039 Uiso 1 1 calc R . .
H17B H 0.4234 0.6648 0.4403 0.039 Uiso 1 1 calc R . .
H17C H 0.4968 0.7202 0.3890 0.039 Uiso 1 1 calc R . .
N9 N 0.6549(6) 0.5372(7) 0.4098(3) 0.0281(16) Uani 1 1 d . . .
C18 C 0.7291(8) 0.6407(8) 0.4003(4) 0.033(2) Uani 1 1 d . . .
H18A H 0.7590 0.6732 0.4402 0.039 Uiso 1 1 calc R . .
H18B H 0.6867 0.7062 0.3781 0.039 Uiso 1 1 calc R . .
C19 C 0.8244(8) 0.5993(10) 0.3636(4) 0.038(2) Uani 1 1 d . . .
H19A H 0.8781 0.6670 0.3613 0.045 Uiso 1 1 calc R . .
H19B H 0.8637 0.5315 0.3855 0.045 Uiso 1 1 calc R . .
C20 C 0.7881(7) 0.5584(8) 0.2996(4) 0.0258(18) Uani 1 1 d . . .
H20A H 0.7469 0.6252 0.2779 0.031 Uiso 1 1 calc R . .
H20B H 0.8551 0.5408 0.2775 0.031 Uiso 1 1 calc R . .
N10 N 0.7188(6) 0.4527(6) 0.2985(3) 0.0243(15) Uani 1 1 d . . .
C21 C 0.6680(8) 0.4761(8) 0.1893(4) 0.0292(19) Uani 1 1 d . . .
H21A H 0.6173 0.5459 0.1875 0.035 Uiso 1 1 calc R . .
H21B H 0.6444 0.4185 0.1568 0.035 Uiso 1 1 calc R . .
H21C H 0.7440 0.5039 0.1836 0.035 Uiso 1 1 calc R . .
C22 C 0.6655(6) 0.4155(8) 0.2497(3) 0.0205(16) Uani 1 1 d . . .
Cl1 Cl 0.70095(17) 0.02338(19) 0.47342(9) 0.0257(4) Uani 1 1 d . . .
O11 O 0.6627(5) 0.0831(6) 0.4170(3) 0.0302(14) Uani 1 1 d . . .
O12 O 0.6202(7) -0.0657(6) 0.4867(3) 0.0464(19) Uani 1 1 d . . .
O13 O 0.7094(6) 0.1088(6) 0.5213(3) 0.0395(16) Uani 1 1 d . . .
O14 O 0.8057(7) -0.0295(9) 0.4674(4) 0.059(2) Uani 1 1 d . . .
Cl2 Cl 0.51355(18) -0.2144(2) 0.25428(10) 0.0324(5) Uani 1 1 d . . .
O21 O 0.5606(7) -0.1287(7) 0.2988(3) 0.053(2) Uani 1 1 d . . .
O22 O 0.5682(7) -0.2044(8) 0.1987(3) 0.052(2) Uani 1 1 d . . .
O23 O 0.3968(6) -0.1943(7) 0.2425(4) 0.056(2) Uani 1 1 d . . .
O24 O 0.5285(7) -0.3336(6) 0.2774(3) 0.0449(18) Uani 1 1 d . . .
N50 N 0.9783(9) 0.1950(10) 0.5474(5) 0.060(3) Uani 1 1 d . . .
C50 C 0.9281(8) 0.3062(10) 0.5237(4) 0.036(2) Uani 1 1 d . . .
C51 C 0.8911(9) 0.3909(9) 0.5030(4) 0.037(2) Uani 1 1 d . . .
H51A H 0.9286 0.4616 0.5222 0.045 Uiso 1 1 calc R . .
H51B H 0.8114 0.3939 0.5096 0.045 Uiso 1 1 calc R . .
H51C H 0.9007 0.3915 0.4590 0.045 Uiso 1 1 calc R . .

loop_
_atom_site_aniso_label
_atom_site_aniso_U_11
_atom_site_aniso_U_22
_atom_site_aniso_U_33
_atom_site_aniso_U_23
_atom_site_aniso_U_13
_atom_site_aniso_U_12
Pb1 0.02112(16) 0.01655(16) 0.02069(16) 0.00254(10) -0.00023(11) -0.00131(11)
Pb2 0.02108(17) 0.02700(18) 0.02037(16) 0.00439(11) -0.00306(11) -0.00477(12)
N1 0.023(3) 0.022(4) 0.018(3) 0.002(3) 0.000(3) -0.003(3)
N2 0.021(3) 0.020(3) 0.019(3) 0.008(3) -0.001(3) 0.000(3)
C3 0.024(4) 0.022(4) 0.017(4) 0.001(3) 0.005(3) -0.002(3)
N3 0.021(3) 0.019(3) 0.017(3) -0.002(2) 0.000(2) 0.004(3)
C5 0.021(4) 0.017(4) 0.018(4) -0.006(3) 0.004(3) 0.004(3)
C6 0.024(4) 0.019(4) 0.022(4) -0.008(3) 0.001(3) 0.001(3)
C7 0.036(5) 0.041(5) 0.021(4) 0.003(4) -0.002(4) -0.004(4)
N4 0.023(4) 0.018(3) 0.024(3) -0.002(3) -0.002(3) 0.000(3)
C8 0.024(4) 0.021(4) 0.033(5) -0.004(3) -0.003(3) -0.002(3)
C9 0.024(4) 0.025(5) 0.031(4) 0.000(3) 0.001(3) -0.010(3)
C10 0.019(4) 0.027(4) 0.024(4) 0.003(3) -0.001(3) -0.006(3)
N5 0.020(3) 0.022(4) 0.022(3) 0.001(3) 0.000(3) -0.003(3)
C11 0.029(5) 0.025(5) 0.043(5) -0.010(4) 0.008(4) 0.000(4)
C12 0.024(4) 0.032(5) 0.015(4) 0.004(3) 0.006(3) -0.002(3)
C13 0.031(4) 0.018(4) 0.015(4) -0.001(3) 0.005(3) -0.004(3)
N6 0.018(3) 0.020(3) 0.025(3) 0.006(3) 0.001(3) -0.002(3)
N7 0.025(4) 0.027(4) 0.026(4) -0.002(3) 0.002(3) -0.008(3)
C15 0.028(4) 0.021(4) 0.015(4) -0.003(3) 0.003(3) -0.005(3)
N8 0.033(4) 0.022(4) 0.022(3) 0.000(3) 0.003(3) -0.002(3)
C16 0.033(5) 0.025(5) 0.017(4) -0.001(3) 0.001(3) -0.007(3)
C17 0.047(6) 0.024(5) 0.028(4) -0.003(3) 0.005(4) -0.006(4)
N9 0.041(5) 0.026(4) 0.018(3) 0.002(3) 0.004(3) -0.016(3)
C18 0.053(6) 0.011(4) 0.035(5) -0.003(3) 0.003(4) -0.017(4)
C19 0.037(5) 0.049(6) 0.028(5) -0.001(4) 0.005(4) -0.030(5)
C20 0.027(4) 0.024(4) 0.026(4) 0.001(3) 0.000(3) -0.006(3)
N10 0.027(4) 0.026(4) 0.020(3) 0.004(3) 0.003(3) -0.007(3)
C21 0.041(5) 0.025(5) 0.022(4) 0.007(3) 0.005(4) -0.002(4)
C22 0.016(4) 0.026(4) 0.019(4) 0.003(3) 0.005(3) -0.001(3)
Cl1 0.0277(10) 0.0267(11) 0.0221(9) 0.0019(7) -0.0015(8) 0.0016(8)
O11 0.031(3) 0.028(3) 0.031(3) 0.012(3) -0.007(3) -0.005(3)
O12 0.067(5) 0.038(4) 0.033(4) 0.014(3) -0.005(3) -0.019(4)
O13 0.046(4) 0.038(4) 0.034(4) -0.008(3) -0.001(3) -0.006(3)
O14 0.045(5) 0.088(7) 0.043(4) 0.002(4) 0.002(3) 0.033(4)
Cl2 0.0321(11) 0.0306(12) 0.0343(11) -0.0044(9) 0.0018(9) -0.0016(9)
O21 0.069(5) 0.045(5) 0.045(4) -0.013(3) 0.002(4) -0.009(4)
O22 0.056(5) 0.065(5) 0.036(4) -0.003(4) 0.007(3) -0.021(4)
O23 0.041(4) 0.045(5) 0.083(6) -0.002(4) 0.010(4) 0.004(3)
O24 0.056(5) 0.030(4) 0.048(4) -0.004(3) -0.002(4) 0.003(3)
N50 0.069(7) 0.053(7) 0.058(6) 0.007(5) -0.009(5) 0.004(5)
C50 0.035(5) 0.049(6) 0.024(4) -0.011(4) 0.007(4) -0.006(4)
C51 0.046(6) 0.035(6) 0.029(5) -0.005(4) -0.009(4) 0.002(4)

loop_
_atom_type_symbol
_atom_type_description
_atom_type_scat_dispersion_real
_atom_type_scat_dispersion_imag
_atom_type_scat_source
C C 0.0033 0.0016 'International Tables Vol C Tables 4.2.6.8 and 6.1.1.4'
H H 0.0000 0.0000 'International Tables Vol C Tables 4.2.6.8 and 6.1.1.4'
N N 0.0061 0.0033 'International Tables Vol C Tables 4.2.6.8 and 6.1.1.4'
O O 0.0106 0.0060 'International Tables Vol C Tables 4.2.6.8 and 6.1.1.4'
Cl Cl 0.1484 0.1585 'International Tables Vol C Tables 4.2.6.8 and 6.1.1.4'
Pb Pb -3.3944 10.1111 'International Tables Vol C Tables 4.2.6.8 and 6.1.1.4'

loop_
_geom_angle_atom_site_label_1
_geom_angle_atom_site_label_2
_geom_angle_atom_site_label_3
_geom_angle
_geom_angle_site_symmetry_1
_geom_angle_site_symmetry_3
_geom_angle_publ_flag
N1 Pb1 N6 71.9(2) . . y
N1 Pb1 N4 65.3(2) . . y
N6 Pb1 N4 103.5(2) . . y
N1 Pb1 N5 103.3(2) . . y
N6 Pb1 N5 65.0(2) . . y
N4 Pb1 N5 67.5(2) . . y
N7 Pb2 N2 72.4(2) . . y
N7 Pb2 N10 102.8(2) . . y
N2 Pb2 N10 66.3(2) . . y
N7 Pb2 N9 65.9(2) . . y
N2 Pb2 N9 106.7(2) . . y
N10 Pb2 N9 68.0(2) . . y
C5 N1 N2 105.3(6) . . ?
C5 N1 Pb1 119.8(5) . . ?
N2 N1 Pb1 132.1(5) . . ?
C3 N2 N1 106.3(6) . . ?
C3 N2 Pb2 118.2(5) . . ?
N1 N2 Pb2 132.9(5) . . ?
N2 C3 N3 112.7(7) . . ?
N2 C3 C22 119.1(7) . . ?
N3 C3 C22 127.8(7) . . ?
C3 N3 C5 102.5(6) . . ?
N1 C5 N3 113.2(7) . . ?
N1 C5 C6 119.2(7) . . ?
N3 C5 C6 127.1(7) . . ?
N4 C6 C5 115.0(7) . . ?
N4 C6 C7 125.7(8) . . ?
C5 C6 C7 119.2(7) . . ?
C6 N4 C8 120.3(7) . . ?
C6 N4 Pb1 120.3(5) . . ?
C8 N4 Pb1 119.3(5) . . ?
N4 C8 C9 110.8(7) . . ?
C10 C9 C8 115.3(7) . . ?
N5 C10 C9 110.2(7) . . ?
C12 N5 C10 120.2(7) . . ?
C12 N5 Pb1 121.2(5) . . ?
C10 N5 Pb1 118.6(5) . . ?
N5 C12 C11 127.7(8) . . ?
N5 C12 C13 115.3(7) . . ?
C11 C12 C13 117.0(8) . . ?
N8 C13 N6 114.5(7) . . ?
N8 C13 C12 127.1(8) . . ?
N6 C13 C12 118.1(7) . . ?
N7 N6 C13 104.7(7) . . ?
N7 N6 Pb1 132.9(5) . . ?
C13 N6 Pb1 119.8(5) . . ?
C15 N7 N6 105.6(7) . . ?
C15 N7 Pb2 119.5(5) . . ?
N6 N7 Pb2 132.5(5) . . ?
N8 C15 N7 113.5(7) . . ?
N8 C15 C16 126.6(8) . . ?
N7 C15 C16 119.6(7) . . ?
C13 N8 C15 101.7(7) . . ?
N9 C16 C15 114.3(8) . . ?
N9 C16 C17 126.3(8) . . ?
C15 C16 C17 119.3(8) . . ?
C16 N9 C18 119.7(8) . . ?
C16 N9 Pb2 120.3(5) . . ?
C18 N9 Pb2 119.5(6) . . ?
N9 C18 C19 109.3(7) . . ?
C20 C19 C18 113.9(8) . . ?
N10 C20 C19 112.8(7) . . ?
C22 N10 C20 122.2(7) . . ?
C22 N10 Pb2 119.4(5) . . ?
C20 N10 Pb2 118.0(5) . . ?
N10 C22 C3 116.1(7) . . ?
N10 C22 C21 124.2(8) . . ?
C3 C22 C21 119.7(7) . . ?
O14 Cl1 O13 109.4(5) . . ?
O14 Cl1 O12 111.3(5) . . ?
O13 Cl1 O12 108.7(4) . . ?
O14 Cl1 O11 109.8(4) . . ?
O13 Cl1 O11 109.6(4) . . ?
O12 Cl1 O11 108.0(4) . . ?
O24 Cl2 O23 107.9(5) . . ?
O24 Cl2 O22 108.8(5) . . ?
O23 Cl2 O22 110.0(5) . . ?
O24 Cl2 O21 109.4(5) . . ?
O23 Cl2 O21 110.6(5) . . ?
O22 Cl2 O21 110.2(5) . . ?
C51 C50 N50 177.0(11) . . ?

loop_
_geom_bond_atom_site_label_1
_geom_bond_atom_site_label_2
_geom_bond_distance
_geom_bond_site_symmetry_2
_geom_bond_publ_flag
Pb1 N1 2.407(6) . y
Pb1 N6 2.430(7) . y
Pb1 N4 2.496(7) . y
Pb1 N5 2.519(7) . y
Pb1 O11 2.825(6) . y
Pb1 O12 3.045(7) 3_656 y
Pb2 N7 2.381(7) . y
Pb2 N2 2.408(6) . y
Pb2 N10 2.471(7) . y
Pb2 N9 2.491(8) . y
Pb2 O11 2.843(7) . y
N1 C5 1.317(10) . ?
N1 N2 1.355(9) . ?
N2 C3 1.324(10) . ?
C3 N3 1.324(10) . ?
C3 C22 1.453(11) . ?
N3 C5 1.335(10) . ?
C5 C6 1.460(11) . ?
C6 N4 1.281(11) . ?
C6 C7 1.475(11) . ?
N4 C8 1.449(10) . ?
C8 C9 1.516(12) . ?
C9 C10 1.493(12) . ?
C10 N5 1.467(10) . ?
N5 C12 1.271(11) . ?
C11 C12 1.475(12) . ?
C12 C13 1.476(11) . ?
C13 N8 1.305(10) . ?
C13 N6 1.347(11) . ?
N6 N7 1.346(9) . ?
N7 C15 1.336(11) . ?
C15 N8 1.335(11) . ?
C15 C16 1.460(11) . ?
C16 N9 1.289(11) . ?
C16 C17 1.480(12) . ?
N9 C18 1.473(10) . ?
C18 C19 1.518(14) . ?
C19 C20 1.508(12) . ?
C20 N10 1.432(10) . ?
N10 C22 1.273(10) . ?
C21 C22 1.487(11) . ?
Cl1 O14 1.403(8) . ?
Cl1 O13 1.409(7) . ?
Cl1 O12 1.426(7) . ?
Cl1 O11 1.446(6) . ?
Cl2 O24 1.415(7) . ?
Cl2 O23 1.426(8) . ?
Cl2 O22 1.432(7) . ?
Cl2 O21 1.443(8) . ?
N50 C50 1.446(15) . ?
C50 C51 1.115(14) . ?

loop_
_geom_torsion_atom_site_label_1
_geom_torsion_atom_site_label_2
_geom_torsion_atom_site_label_3
_geom_torsion_atom_site_label_4
_geom_torsion
_geom_torsion_site_symmetry_1
_geom_torsion_site_symmetry_2
_geom_torsion_site_symmetry_3
_geom_torsion_site_symmetry_4
_geom_torsion_publ_flag
N6 Pb1 N1 C5 -110.7(6) . . . . ?
N4 Pb1 N1 C5 4.2(5) . . . . ?
N5 Pb1 N1 C5 -53.0(6) . . . . ?
N6 Pb1 N1 N2 47.5(7) . . . . ?
N4 Pb1 N1 N2 162.4(7) . . . . ?
N5 Pb1 N1 N2 105.3(7) . . . . ?
C5 N1 N2 C3 -0.4(8) . . . . ?
Pb1 N1 N2 C3 -160.9(6) . . . . ?
C5 N1 N2 Pb2 160.2(5) . . . . ?
Pb1 N1 N2 Pb2 -0.3(10) . . . . ?
N7 Pb2 N2 C3 110.7(6) . . . . ?
N10 Pb2 N2 C3 -2.4(6) . . . . ?
N9 Pb2 N2 C3 53.6(6) . . . . ?
N7 Pb2 N2 N1 -48.0(7) . . . . ?
N10 Pb2 N2 N1 -161.1(7) . . . . ?
N9 Pb2 N2 N1 -105.1(7) . . . . ?
N1 N2 C3 N3 -0.6(9) . . . . ?
Pb2 N2 C3 N3 -164.6(5) . . . . ?
N1 N2 C3 C22 172.2(7) . . . . ?
Pb2 N2 C3 C22 8.3(9) . . . . ?
N2 C3 N3 C5 1.3(9) . . . . ?
C22 C3 N3 C5 -170.8(8) . . . . ?
N2 N1 C5 N3 1.2(9) . . . . ?
Pb1 N1 C5 N3 164.7(5) . . . . ?
N2 N1 C5 C6 -170.9(6) . . . . ?
Pb1 N1 C5 C6 -7.5(9) . . . . ?
C3 N3 C5 N1 -1.6(8) . . . . ?
C3 N3 C5 C6 169.8(7) . . . . ?
N1 C5 C6 N4 6.7(11) . . . . ?
N3 C5 C6 N4 -164.2(7) . . . . ?
N1 C5 C6 C7 -175.4(7) . . . . ?
N3 C5 C6 C7 13.6(12) . . . . ?
C5 C6 N4 C8 174.8(7) . . . . ?
C7 C6 N4 C8 -2.9(13) . . . . ?
C5 C6 N4 Pb1 -2.8(9) . . . . ?
C7 C6 N4 Pb1 179.5(7) . . . . ?
N1 Pb1 N4 C6 -0.5(6) . . . . ?
N6 Pb1 N4 C6 62.0(6) . . . . ?
N5 Pb1 N4 C6 117.2(6) . . . . ?
N1 Pb1 N4 C8 -178.1(6) . . . . ?
N6 Pb1 N4 C8 -115.7(6) . . . . ?
N5 Pb1 N4 C8 -60.4(6) . . . . ?
C6 N4 C8 C9 -160.6(7) . . . . ?
Pb1 N4 C8 C9 17.0(9) . . . . ?
N4 C8 C9 C10 65.9(9) . . . . ?
C8 C9 C10 N5 -63.9(9) . . . . ?
C9 C10 N5 C12 162.2(7) . . . . ?
C9 C10 N5 Pb1 -18.7(8) . . . . ?
N1 Pb1 N5 C12 -63.4(6) . . . . ?
N6 Pb1 N5 C12 -0.9(6) . . . . ?
N4 Pb1 N5 C12 -119.1(6) . . . . ?
N1 Pb1 N5 C10 117.5(5) . . . . ?
N6 Pb1 N5 C10 180.0(6) . . . . ?
N4 Pb1 N5 C10 61.8(5) . . . . ?
C10 N5 C12 C11 0.8(12) . . . . ?
Pb1 N5 C12 C11 -178.3(7) . . . . ?
C10 N5 C12 C13 -175.5(7) . . . . ?
Pb1 N5 C12 C13 5.4(9) . . . . ?
N5 C12 C13 N8 164.5(8) . . . . ?
C11 C12 C13 N8 -12.3(12) . . . . ?
N5 C12 C13 N6 -9.3(10) . . . . ?
C11 C12 C13 N6 174.0(7) . . . . ?
N8 C13 N6 N7 -1.7(9) . . . . ?
C12 C13 N6 N7 172.8(6) . . . . ?
N8 C13 N6 Pb1 -165.7(5) . . . . ?
C12 C13 N6 Pb1 8.9(9) . . . . ?
N1 Pb1 N6 N7 -48.1(7) . . . . ?
N4 Pb1 N6 N7 -106.1(7) . . . . ?
N5 Pb1 N6 N7 -162.9(7) . . . . ?
N1 Pb1 N6 C13 110.4(6) . . . . ?
N4 Pb1 N6 C13 52.5(6) . . . . ?
N5 Pb1 N6 C13 -4.4(5) . . . . ?
C13 N6 N7 C15 0.8(8) . . . . ?
Pb1 N6 N7 C15 161.7(5) . . . . ?
C13 N6 N7 Pb2 -161.0(6) . . . . ?
Pb1 N6 N7 Pb2 -0.1(11) . . . . ?
N2 Pb2 N7 C15 -112.0(6) . . . . ?
N10 Pb2 N7 C15 -52.3(6) . . . . ?
N9 Pb2 N7 C15 6.2(5) . . . . ?
N2 Pb2 N7 N6 47.8(7) . . . . ?
N10 Pb2 N7 N6 107.5(7) . . . . ?
N9 Pb2 N7 N6 166.0(8) . . . . ?
N6 N7 C15 N8 0.3(9) . . . . ?
Pb2 N7 C15 N8 164.9(5) . . . . ?
N6 N7 C15 C16 -172.7(7) . . . . ?
Pb2 N7 C15 C16 -8.0(9) . . . . ?
N6 C13 N8 C15 1.8(9) . . . . ?
C12 C13 N8 C15 -172.1(7) . . . . ?
N7 C15 N8 C13 -1.3(9) . . . . ?
C16 C15 N8 C13 171.1(7) . . . . ?
N8 C15 C16 N9 -168.3(7) . . . . ?
N7 C15 C16 N9 3.6(11) . . . . ?
N8 C15 C16 C17 9.6(12) . . . . ?
N7 C15 C16 C17 -178.5(7) . . . . ?
C15 C16 N9 C18 174.6(7) . . . . ?
C17 C16 N9 C18 -3.1(12) . . . . ?
C15 C16 N9 Pb2 2.3(9) . . . . ?
C17 C16 N9 Pb2 -175.4(6) . . . . ?
N7 Pb2 N9 C16 -4.5(6) . . . . ?
N2 Pb2 N9 C16 56.8(6) . . . . ?
N10 Pb2 N9 C16 111.8(6) . . . . ?
N7 Pb2 N9 C18 -176.8(6) . . . . ?
N2 Pb2 N9 C18 -115.5(6) . . . . ?
N10 Pb2 N9 C18 -60.6(6) . . . . ?
C16 N9 C18 C19 -156.7(8) . . . . ?
Pb2 N9 C18 C19 15.7(9) . . . . ?
N9 C18 C19 C20 64.6(10) . . . . ?
C18 C19 C20 N10 -64.3(11) . . . . ?
C19 C20 N10 C22 168.6(8) . . . . ?
C19 C20 N10 Pb2 -18.6(10) . . . . ?
N7 Pb2 N10 C22 -68.3(7) . . . . ?
N2 Pb2 N10 C22 -4.3(6) . . . . ?
N9 Pb2 N10 C22 -125.4(7) . . . . ?
N7 Pb2 N10 C20 118.6(6) . . . . ?
N2 Pb2 N10 C20 -177.3(7) . . . . ?
N9 Pb2 N10 C20 61.6(6) . . . . ?
C20 N10 C22 C3 -177.5(7) . . . . ?
Pb2 N10 C22 C3 9.8(10) . . . . ?
C20 N10 C22 C21 -0.3(13) . . . . ?
Pb2 N10 C22 C21 -173.0(6) . . . . ?
N2 C3 C22 N10 -12.1(11) . . . . ?
N3 C3 C22 N10 159.6(8) . . . . ?
N2 C3 C22 C21 170.6(8) . . . . ?
N3 C3 C22 C21 -17.7(12) . . . . ?
